data_7029843
loop_
_publ_author_name
'Ryu, Dae Won'
'Shin, Jin Ho'
'Lim, Kwang Soo'
'Lee, Woo Ram'
'Phang, Won Ju'
'Yoon, Sung Won'
'Suh, Byoung Jin'
'Koh, Eui Kwan'
'Hong, Chang Seop'

_publ_section_title
;
 Dehydration-triggered magnetic phase conversion in the porous
 Cu(ii)Mn(iii) metal-organic framework.
;
_journal_issue 19
_journal_name_full 'Dalton transactions (Cambridge, England : 2003)'
_journal_page_first 6994
_journal_page_last 6997
_journal_paper_doi 10.1039/c4dt00222a
_journal_volume 43
_journal_year 2014
_chemical_formula_sum 'C44 H42 B2 Cl2 Cu Mn2 N22 O12'
_chemical_formula_weight 1336.94
_chemical_name_systematic
;
 ?
;
_space_group_IT_number 88
_symmetry_cell_setting tetragonal
_symmetry_space_group_name_Hall '-I 4ad'
_symmetry_space_group_name_H-M 'I 41/a :2'
_atom_sites_solution_hydrogens geom
_atom_sites_solution_primary direct
_atom_sites_solution_secondary difmap
_audit_creation_method SHELXL-97
_cell_angle_alpha 90.00
_cell_angle_beta 90.00
_cell_angle_gamma 90.00
_cell_formula_units_Z 8
_cell_length_a 35.9978(6)
_cell_length_b 35.9978(6)
_cell_length_c 9.9081(3)
_cell_measurement_reflns_used 5527
_cell_measurement_temperature 296(2)
_cell_measurement_theta_max 25.8375
_cell_measurement_theta_min 2.8965
_cell_volume 12839.3(5)
_computing_cell_refinement 'Bruker SMART APEXll'
_computing_data_collection 'Bruker SMART APEXll'
_computing_data_reduction 'Bruker SAINT'
_computing_molecular_graphics WingX
_computing_publication_material WingX
_computing_structure_refinement 'SHELXL-97 (Sheldrick, 1997)'
_computing_structure_solution SHELXTL
_diffrn_ambient_temperature 296(2)
_diffrn_measured_fraction_theta_full 0.997
_diffrn_measured_fraction_theta_max 0.997
_diffrn_measurement_device_type 'CCD area detector'
_diffrn_measurement_method 'phi scan'
_diffrn_radiation_monochromator graphite
_diffrn_radiation_source 'fine-focus sealed tube'
_diffrn_radiation_type MoK\a
_diffrn_radiation_wavelength 0.71073
_diffrn_reflns_av_R_equivalents 0.0644
_diffrn_reflns_av_sigmaI/netI 0.1146
_diffrn_reflns_limit_h_max 33
_diffrn_reflns_limit_h_min -47
_diffrn_reflns_limit_k_max 37
_diffrn_reflns_limit_k_min -45
_diffrn_reflns_limit_l_max 13
_diffrn_reflns_limit_l_min -8
_diffrn_reflns_number 25947
_diffrn_reflns_theta_full 28.30
_diffrn_reflns_theta_max 28.30
_diffrn_reflns_theta_min 1.13
_exptl_absorpt_coefficient_mu 0.869
_exptl_absorpt_correction_T_max 0.7276
_exptl_absorpt_correction_T_min 0.4798
_exptl_absorpt_correction_type multi-scan
_exptl_absorpt_process_details sadabs
_exptl_crystal_colour brown
_exptl_crystal_density_diffrn 1.383
_exptl_crystal_density_method 'not measured'
_exptl_crystal_description rod
_exptl_crystal_F_000 5432
_exptl_crystal_size_max 0.99
_exptl_crystal_size_mid 0.46
_exptl_crystal_size_min 0.39
_refine_diff_density_max 0.698
_refine_diff_density_min -0.564
_refine_diff_density_rms 0.102
_refine_ls_extinction_method none
_refine_ls_goodness_of_fit_ref 0.995
_refine_ls_hydrogen_treatment constr
_refine_ls_matrix_type full
_refine_ls_number_parameters 385
_refine_ls_number_reflns 7970
_refine_ls_number_restraints 0
_refine_ls_restrained_S_all 0.995
_refine_ls_R_factor_all 0.1919
_refine_ls_R_factor_gt 0.0613
_refine_ls_shift/su_max 0.000
_refine_ls_shift/su_mean 0.000
_refine_ls_structure_factor_coef Fsqd
_refine_ls_weighting_details 'calc w=1/[\s^2^(Fo^2^)+(0.1055P)^2^+33.1866P] where P=(Fo^2^+2Fc^2^)/3'
_refine_ls_weighting_scheme calc
_refine_ls_wR_factor_gt 0.1607
_refine_ls_wR_factor_ref 0.2398
_reflns_number_gt 3287
_reflns_number_total 7970
_reflns_threshold_expression >2sigma(I)
_cod_data_source_file c4dt00222a2.cif
_cod_data_source_block i4(1)_a
_cod_depositor_comments
;Adding full bibliography for
 ./tmp-cod-update-bibliographies-12899/cifs/7029843.cif.
;
_cod_original_sg_symbol_H-M I4(1)/a
_cod_database_code 7029843

loop_
_symmetry_equiv_pos_as_xyz
'x, y, z'
'-x+1/2, -y, z+1/2'
'-y+3/4, x+1/4, z+1/4'
'y+3/4, -x+3/4, z+3/4'
'x+1/2, y+1/2, z+1/2'
'-x+1, -y+1/2, z+1'
'-y+5/4, x+3/4, z+3/4'
'y+5/4, -x+5/4, z+5/4'
'-x, -y, -z'
'x-1/2, y, -z-1/2'
'y-3/4, -x-1/4, -z-1/4'
'-y-3/4, x-3/4, -z-3/4'
'-x+1/2, -y+1/2, -z+1/2'
'x, y+1/2, -z'
'y-1/4, -x+1/4, -z+1/4'
'-y-1/4, x-1/4, -z-1/4'

loop_
_atom_site_label
_atom_site_type_symbol
_atom_site_fract_x
_atom_site_fract_y
_atom_site_fract_z
_atom_site_U_iso_or_equiv
_atom_site_adp_type
_atom_site_occupancy
_atom_site_symmetry_multiplicity
_atom_site_calc_flag
_atom_site_refinement_flags
Cu1 Cu 0.0000 0.0000 0.0000 0.0363(3) Uani 1 2 d S
N1 N 0.05269(13) 0.03764(14) 0.0464(4) 0.0451(12) Uani 1 1 d .
N2 N 0.05489(13) 0.04872(13) 0.1796(4) 0.0399(11) Uani 1 1 d .
C1 C 0.08055(17) 0.05472(18) -0.0108(6) 0.0512(16) Uani 1 1 d .
H1 H 0.0861 0.0522 -0.1020 0.061 Uiso 1 1 calc R
C2 C 0.08366(16) 0.07109(17) 0.1918(6) 0.0467(14) Uani 1 1 d .
H2 H 0.0912 0.0818 0.2727 0.056 Uiso 1 1 calc R
N3 N 0.10064(14) 0.07647(14) 0.0735(5) 0.0519(13) Uani 1 1 d .
N4 N -0.02686(12) 0.03745(13) 0.1131(4) 0.0404(11) Uani 1 1 d .
N5 N -0.01285(13) 0.05031(12) 0.2316(4) 0.0388(11) Uani 1 1 d .
C3 C -0.05850(17) 0.05419(17) 0.0985(6) 0.0505(16) Uani 1 1 d .
H3 H -0.0740 0.0504 0.0248 0.061 Uiso 1 1 calc R
C4 C -0.03728(17) 0.07404(17) 0.2802(6) 0.0470(15) Uani 1 1 d .
H4 H -0.0344 0.0869 0.3611 0.056 Uiso 1 1 calc R
N6 N -0.06670(14) 0.07748(14) 0.1995(5) 0.0518(13) Uani 1 1 d .
N7 N -0.01412(13) 0.02635(14) -0.1780(5) 0.0444(12) Uani 1 1 d .
N8 N -0.02421(12) 0.00573(13) -0.2882(4) 0.0381(11) Uani 1 1 d .
C5 C -0.0167(2) 0.06062(19) -0.2211(7) 0.0601(18) Uani 1 1 d .
H5 H -0.0110 0.0809 -0.1668 0.072 Uiso 1 1 calc R
C6 C -0.03259(19) 0.02931(19) -0.3876(7) 0.0592(18) Uani 1 1 d .
H6 H -0.0405 0.0222 -0.4731 0.071 Uiso 1 1 calc R
N9 N -0.02807(18) 0.06436(16) -0.3486(7) 0.0718(17) Uani 1 1 d .
B1 B 0.02550(18) 0.03665(19) 0.2837(6) 0.0394(15) Uani 1 1 d .
H1A H 0.0310 0.0470 0.3730 0.047 Uiso 1 1 calc R
Mn1 Mn 0.13631(3) 0.12910(3) 0.05550(9) 0.0463(3) Uani 1 1 d .
N10 N 0.12722(16) 0.13264(15) -0.1411(5) 0.0565(14) Uani 1 1 d .
C7 C 0.0960(3) 0.1397(2) -0.1951(8) 0.078(2) Uani 1 1 d .
H7 H 0.0947 0.1390 -0.2888 0.093 Uiso 1 1 calc R
C8 C 0.0627(3) 0.1488(2) -0.1233(11) 0.084(3) Uani 1 1 d .
C9 C 0.0290(3) 0.1505(3) -0.1978(12) 0.112(4) Uani 1 1 d .
H9 H 0.0287 0.1468 -0.2907 0.135 Uiso 1 1 calc R
C10 C -0.0035(3) 0.1578(3) -0.128(2) 0.147(6) Uani 1 1 d .
H10 H -0.0258 0.1585 -0.1753 0.176 Uiso 1 1 calc R
C11 C -0.0042(4) 0.1640(4) 0.008(2) 0.152(6) Uani 1 1 d .
H11 H -0.0266 0.1693 0.0510 0.182 Uiso 1 1 calc R
C12 C 0.0281(3) 0.1626(3) 0.0797(13) 0.120(4) Uani 1 1 d .
H12 H 0.0275 0.1666 0.1724 0.144 Uiso 1 1 calc R
C13 C 0.0618(2) 0.1552(2) 0.0167(10) 0.079(2) Uani 1 1 d .
O1 O 0.09271(13) 0.15567(13) 0.0923(5) 0.0690(13) Uani 1 1 d .
N11 N 0.18045(15) 0.10064(15) -0.0061(5) 0.0523(13) Uani 1 1 d .
C14 C 0.20709(19) 0.0893(2) 0.0702(7) 0.0617(18) Uani 1 1 d .
H14 H 0.2264 0.0766 0.0285 0.074 Uiso 1 1 calc R
C15 C 0.2098(2) 0.0943(2) 0.2138(7) 0.066(2) Uani 1 1 d .
C16 C 0.2426(2) 0.0846(3) 0.2775(9) 0.102(3) Uani 1 1 d .
H16 H 0.2613 0.0731 0.2279 0.122 Uiso 1 1 calc R
C17 C 0.2482(3) 0.0915(4) 0.4128(11) 0.135(5) Uani 1 1 d .
H17 H 0.2702 0.0846 0.4552 0.162 Uiso 1 1 calc R
C18 C 0.2205(3) 0.1088(4) 0.4830(10) 0.136(5) Uani 1 1 d .
H18 H 0.2239 0.1138 0.5743 0.163 Uiso 1 1 calc R
C19 C 0.1884(3) 0.1188(3) 0.4234(7) 0.105(3) Uani 1 1 d .
H19 H 0.1702 0.1305 0.4747 0.127 Uiso 1 1 calc R
C20 C 0.1815(2) 0.1120(2) 0.2873(6) 0.066(2) Uani 1 1 d .
O2 O 0.14980(13) 0.12374(13) 0.2367(4) 0.0612(12) Uani 1 1 d .
C21 C 0.1603(2) 0.1233(2) -0.2198(6) 0.069(2) Uani 1 1 d .
H21A H 0.1764 0.1448 -0.2270 0.083 Uiso 1 1 calc R
H21B H 0.1532 0.1157 -0.3101 0.083 Uiso 1 1 calc R
C22 C 0.1805(2) 0.0925(2) -0.1516(7) 0.070(2) Uani 1 1 d .
H22A H 0.1681 0.0690 -0.1689 0.083 Uiso 1 1 calc R
H22B H 0.2057 0.0909 -0.1850 0.083 Uiso 1 1 calc R
Cl1 Cl 0.39546(7) 0.96662(6) 0.10005(19) 0.0810(6) Uani 1 1 d .
O3 O 0.3920(2) 0.9789(3) -0.0248(8) 0.186(4) Uani 1 1 d .
O4 O 0.3659(3) 0.9698(2) 0.1824(10) 0.194(5) Uani 1 1 d .
O5 O 0.4051(3) 0.9311(2) 0.0982(14) 0.229(6) Uani 1 1 d .
O6 O 0.4245(4) 0.9886(4) 0.1511(10) 0.265(8) Uani 1 1 d .

loop_
_atom_site_aniso_label
_atom_site_aniso_U_11
_atom_site_aniso_U_22
_atom_site_aniso_U_33
_atom_site_aniso_U_23
_atom_site_aniso_U_13
_atom_site_aniso_U_12
Cu1 0.0357(6) 0.0356(6) 0.0378(5) -0.0060(4) 0.0040(4) 0.0037(4)
N1 0.047(3) 0.053(3) 0.035(2) -0.010(2) 0.006(2) -0.012(2)
N2 0.040(3) 0.042(3) 0.038(2) -0.007(2) 0.000(2) -0.012(2)
C1 0.053(4) 0.058(4) 0.043(3) -0.006(3) 0.014(3) -0.016(3)
C2 0.043(4) 0.051(4) 0.046(3) -0.004(3) 0.000(3) -0.008(3)
N3 0.051(3) 0.057(3) 0.047(3) -0.003(3) 0.012(2) -0.019(3)
N4 0.037(3) 0.046(3) 0.038(2) -0.010(2) 0.000(2) 0.007(2)
N5 0.044(3) 0.037(3) 0.035(2) -0.007(2) 0.007(2) 0.002(2)
C3 0.042(4) 0.059(4) 0.051(4) -0.006(3) -0.001(3) 0.018(3)
C4 0.056(4) 0.045(4) 0.040(3) -0.004(3) 0.008(3) 0.004(3)
N6 0.052(3) 0.052(3) 0.051(3) -0.010(3) 0.007(3) 0.018(3)
N7 0.044(3) 0.041(3) 0.048(3) -0.004(2) 0.005(2) -0.003(2)
N8 0.036(3) 0.041(3) 0.037(2) 0.002(2) 0.003(2) -0.004(2)
C5 0.074(5) 0.043(4) 0.063(4) -0.001(3) 0.011(4) -0.007(3)
C6 0.067(5) 0.058(5) 0.053(4) 0.015(3) 0.007(3) 0.007(4)
N9 0.093(5) 0.046(4) 0.077(4) 0.013(3) 0.005(4) 0.004(3)
B1 0.037(4) 0.045(4) 0.036(3) -0.005(3) 0.004(3) -0.006(3)
Mn1 0.0454(6) 0.0541(6) 0.0395(5) -0.0052(4) 0.0029(4) -0.0167(4)
N10 0.063(4) 0.063(4) 0.044(3) -0.002(3) -0.015(3) -0.020(3)
C7 0.093(7) 0.074(6) 0.067(5) 0.005(4) -0.029(5) -0.017(5)
C8 0.079(6) 0.057(5) 0.115(8) -0.004(5) -0.040(6) -0.007(4)
C9 0.085(7) 0.104(8) 0.148(10) 0.003(7) -0.043(7) -0.003(6)
C10 0.063(8) 0.089(8) 0.29(2) -0.030(11) -0.045(11) 0.013(6)
C11 0.100(11) 0.116(10) 0.239(19) -0.046(12) -0.008(12) 0.020(7)
C12 0.068(7) 0.115(8) 0.177(12) -0.047(8) -0.007(7) 0.013(6)
C13 0.065(6) 0.051(5) 0.122(8) -0.021(5) -0.008(5) 0.000(4)
O1 0.055(3) 0.070(3) 0.082(3) -0.014(3) 0.001(3) -0.004(2)
N11 0.050(3) 0.059(3) 0.047(3) -0.009(3) 0.003(3) -0.020(3)
C14 0.050(4) 0.066(5) 0.069(5) -0.003(4) 0.009(4) -0.008(4)
C15 0.054(5) 0.089(6) 0.055(4) 0.008(4) -0.005(4) -0.014(4)
C16 0.060(6) 0.164(10) 0.081(6) 0.018(6) -0.004(5) 0.006(6)
C17 0.080(7) 0.239(15) 0.085(7) 0.051(8) -0.025(6) -0.012(8)
C18 0.095(8) 0.252(16) 0.060(6) 0.020(7) -0.016(6) -0.038(9)
C19 0.079(6) 0.196(11) 0.042(4) 0.018(5) -0.001(4) -0.024(7)
C20 0.069(5) 0.090(6) 0.041(3) 0.015(4) -0.002(4) -0.032(4)
O2 0.058(3) 0.080(3) 0.045(2) -0.005(2) 0.005(2) -0.018(2)
C21 0.080(5) 0.096(6) 0.032(3) -0.008(3) 0.006(3) -0.029(5)
C22 0.071(5) 0.087(6) 0.051(4) -0.021(4) 0.003(4) -0.013(4)
Cl1 0.1215(18) 0.0684(13) 0.0530(10) 0.0143(9) 0.0269(11) -0.0063(12)
O3 0.143(7) 0.323(13) 0.092(5) 0.104(7) 0.010(5) 0.031(8)
O4 0.233(10) 0.137(7) 0.212(9) -0.002(6) 0.169(9) -0.002(7)
O5 0.233(11) 0.094(6) 0.358(16) 0.067(8) 0.107(11) 0.037(7)
O6 0.313(15) 0.348(16) 0.135(8) -0.063(9) 0.033(8) -0.232(14)

loop_
_atom_type_symbol
_atom_type_description
_atom_type_scat_dispersion_real
_atom_type_scat_dispersion_imag
_atom_type_scat_source
C C 0.0033 0.0016 'International Tables Vol C Tables 4.2.6.8 and 6.1.1.4'
H H 0.0000 0.0000 'International Tables Vol C Tables 4.2.6.8 and 6.1.1.4'
B B 0.0013 0.0007 'International Tables Vol C Tables 4.2.6.8 and 6.1.1.4'
N N 0.0061 0.0033 'International Tables Vol C Tables 4.2.6.8 and 6.1.1.4'
O O 0.0106 0.0060 'International Tables Vol C Tables 4.2.6.8 and 6.1.1.4'
Cl Cl 0.1484 0.1585 'International Tables Vol C Tables 4.2.6.8 and 6.1.1.4'
Mn Mn 0.3368 0.7283 'International Tables Vol C Tables 4.2.6.8 and 6.1.1.4'
Cu Cu 0.3201 1.2651 'International Tables Vol C Tables 4.2.6.8 and 6.1.1.4'

loop_
_geom_angle_atom_site_label_1
_geom_angle_atom_site_label_2
_geom_angle_atom_site_label_3
_geom_angle
_geom_angle_site_symmetry_1
_geom_angle_site_symmetry_3
N4 Cu1 N4 180.0(3) 9 .
N4 Cu1 N7 87.14(19) 9 .
N4 Cu1 N7 92.86(19) . .
N4 Cu1 N7 92.86(18) 9 9
N4 Cu1 N7 87.14(18) . 9
N7 Cu1 N7 180.0(4) . 9
N4 Cu1 N1 96.13(17) 9 .
N4 Cu1 N1 83.87(17) . .
N7 Cu1 N1 95.73(18) . .
N7 Cu1 N1 84.27(18) 9 .
N4 Cu1 N1 83.87(17) 9 9
N4 Cu1 N1 96.13(17) . 9
N7 Cu1 N1 84.27(18) . 9
N7 Cu1 N1 95.73(18) 9 9
N1 Cu1 N1 180.0(2) . 9
C1 N1 N2 103.6(4) . .
C1 N1 Cu1 142.9(4) . .
N2 N1 Cu1 113.3(3) . .
C2 N2 N1 108.0(4) . .
C2 N2 B1 130.6(5) . .
N1 N2 B1 121.3(4) . .
N1 C1 N3 114.5(5) . .
N2 C2 N3 111.6(5) . .
C2 N3 C1 102.3(5) . .
C2 N3 Mn1 116.3(4) . .
C1 N3 Mn1 136.7(4) . .
C3 N4 N5 105.3(5) . .
C3 N4 Cu1 132.4(4) . .
N5 N4 Cu1 122.3(3) . .
C4 N5 N4 106.8(5) . .
C4 N5 B1 132.6(5) . .
N4 N5 B1 120.6(4) . .
N4 C3 N6 113.7(5) . .
N5 C4 N6 111.8(5) . .
C4 N6 C3 102.4(5) . .
C4 N6 Mn1 136.4(4) . 15
C3 N6 Mn1 121.0(4) . 15
C5 N7 N8 103.4(5) . .
C5 N7 Cu1 136.8(5) . .
N8 N7 Cu1 119.8(4) . .
C6 N8 N7 107.7(5) . .
C6 N8 B1 130.5(5) . 9
N7 N8 B1 121.8(4) . 9
N7 C5 N9 115.2(6) . .
N9 C6 N8 111.1(6) . .
C6 N9 C5 102.5(6) . .
N8 B1 N2 108.8(5) 9 .
N8 B1 N5 107.4(5) 9 .
N2 B1 N5 107.4(4) . .
O2 Mn1 O1 94.8(2) . .
O2 Mn1 N10 174.0(2) . .
O1 Mn1 N10 91.2(2) . .
O2 Mn1 N11 92.0(2) . .
O1 Mn1 N11 173.2(2) . .
N10 Mn1 N11 82.1(2) . .
O2 Mn1 N3 89.17(19) . .
O1 Mn1 N3 86.4(2) . .
N10 Mn1 N3 92.12(19) . .
N11 Mn1 N3 92.62(19) . .
O2 Mn1 N6 87.80(18) . 12_666
O1 Mn1 N6 92.6(2) . 12_666
N10 Mn1 N6 91.02(19) . 12_666
N11 Mn1 N6 88.7(2) . 12_666
N3 Mn1 N6 176.72(18) . 12_666
C7 N10 C21 122.8(6) . .
C7 N10 Mn1 125.0(6) . .
C21 N10 Mn1 112.0(4) . .
N10 C7 C8 125.2(8) . .
C13 C8 C9 119.0(10) . .
C13 C8 C7 123.1(8) . .
C9 C8 C7 117.9(10) . .
C10 C9 C8 118.0(12) . .
C11 C10 C9 122.9(13) . .
C10 C11 C12 119.5(14) . .
C11 C12 C13 121.1(13) . .
O1 C13 C12 118.1(9) . .
O1 C13 C8 122.3(8) . .
C12 C13 C8 119.6(9) . .
C13 O1 Mn1 125.4(5) . .
C14 N11 C22 120.8(6) . .
C14 N11 Mn1 125.4(5) . .
C22 N11 Mn1 113.8(5) . .
N11 C14 C15 126.2(7) . .
C16 C15 C20 119.9(7) . .
C16 C15 C14 118.4(8) . .
C20 C15 C14 121.5(7) . .
C17 C16 C15 121.3(9) . .
C18 C17 C16 118.2(10) . .
C19 C18 C17 121.6(10) . .
C18 C19 C20 122.1(10) . .
O2 C20 C19 117.9(8) . .
O2 C20 C15 125.2(6) . .
C19 C20 C15 116.9(8) . .
C20 O2 Mn1 128.6(4) . .
N10 C21 C22 109.1(6) . .
N11 C22 C21 107.3(6) . .
O3 Cl1 O5 109.5(8) . .
O3 Cl1 O4 117.8(7) . .
O5 Cl1 O4 107.2(6) . .
O3 Cl1 O6 102.7(7) . .
O5 Cl1 O6 110.7(9) . .
O4 Cl1 O6 108.8(7) . .

loop_
_geom_bond_atom_site_label_1
_geom_bond_atom_site_label_2
_geom_bond_distance
_geom_bond_site_symmetry_2
Cu1 N4 2.002(4) 9
Cu1 N4 2.002(4) .
Cu1 N7 2.066(5) .
Cu1 N7 2.066(5) 9
Cu1 N1 2.376(5) .
Cu1 N1 2.376(5) 9
N1 C1 1.306(7) .
N1 N2 1.381(6) .
N2 C2 1.318(7) .
N2 B1 1.540(7) .
C1 N3 1.354(7) .
C2 N3 1.336(7) .
N3 Mn1 2.296(5) .
N4 C3 1.297(7) .
N4 N5 1.359(6) .
N5 C4 1.317(7) .
N5 B1 1.553(8) .
C3 N6 1.338(7) .
C4 N6 1.333(7) .
N6 Mn1 2.347(5) 15
N7 C5 1.309(8) .
N7 N8 1.369(6) .
N8 C6 1.335(7) .
N8 B1 1.527(8) 9
C5 N9 1.335(8) .
C6 N9 1.330(8) .
B1 N8 1.527(8) 9
Mn1 O2 1.870(4) .
Mn1 O1 1.874(5) .
Mn1 N10 1.979(5) .
Mn1 N11 1.987(6) .
Mn1 N6 2.347(5) 12_666
N10 C7 1.270(9) .
N10 C21 1.463(9) .
C7 C8 1.432(12) .
C8 C13 1.408(12) .
C8 C9 1.423(12) .
C9 C10 1.384(16) .
C10 C11 1.362(19) .
C11 C12 1.365(16) .
C12 C13 1.392(12) .
C13 O1 1.340(9) .
N11 C14 1.288(8) .
N11 C22 1.471(8) .
C14 C15 1.437(9) .
C15 C16 1.386(10) .
C15 C20 1.404(11) .
C16 C17 1.379(13) .
C17 C18 1.365(15) .
C18 C19 1.348(13) .
C19 C20 1.392(9) .
C20 O2 1.316(9) .
C21 C22 1.486(10) .
Cl1 O3 1.319(6) .
Cl1 O5 1.326(8) .
Cl1 O4 1.345(7) .
Cl1 O6 1.404(9) .
